data_4037796
loop_
_publ_author_name
'Leas, Derek Andrew'
'Dong, Yuxiang'
'Garrison, Jered C.'
'Wang, Xiaofang'
'Ezell, Edward L.'
'Stack, Douglas Edward'
'Vennerstrom, Jonathan L.'

_publ_section_title
;
 Tricyclic Imidazolidin-4-ones by Witkop Oxidation of
 Tetrahydro-\b-carbolines.
;
_journal_name_full 'The Journal of organic chemistry'
_journal_paper_doi 10.1021/acs.joc.9b03402
_journal_year 2020
_chemical_formula_moiety 'C19 H17 N3 O4'
_chemical_formula_sum 'C19 H17 N3 O4'
_chemical_formula_weight 351.35
_space_group_crystal_system monoclinic
_space_group_IT_number 15
_space_group_name_Hall '-I 2ya'
_space_group_name_H-M_alt 'I 1 2/a 1'
_atom_sites_solution_hydrogens geom
_audit_creation_date 2018-11-05
_audit_creation_method
;
Olex2 1.2
(compiled 2015.09.30 svn.r3233 for OlexSys, GUI svn.r5103)
;
_cell_angle_alpha 90
_cell_angle_beta 104.1328(10)
_cell_angle_gamma 90
_cell_formula_units_Z 8
_cell_length_a 16.75480(16)
_cell_length_b 7.45702(7)
_cell_length_c 27.2450(2)
_cell_measurement_reflns_used 19834
_cell_measurement_temperature 100
_cell_measurement_theta_max 75.6350
_cell_measurement_theta_min 5.4140
_cell_volume 3300.98(5)
_computing_cell_refinement
;
CrysAlisPro, Agilent Technologies,
Version 1.171.37.35 (release 13-08-2014 CrysAlis171 .NET)
(compiled Aug 13 2014,18:06:01)
;
_computing_data_collection
;
CrysAlisPro, Agilent Technologies,
Version 1.171.37.35 (release 13-08-2014 CrysAlis171 .NET)
(compiled Aug 13 2014,18:06:01)
;
_computing_data_reduction
;
CrysAlisPro, Agilent Technologies,
Version 1.171.37.35 (release 13-08-2014 CrysAlis171 .NET)
(compiled Aug 13 2014,18:06:01)
;
_computing_molecular_graphics 'Olex2 (Dolomanov et al., 2009)'
_computing_publication_material 'Olex2 (Dolomanov et al., 2009)'
_computing_structure_refinement 'ShelXL (Sheldrick, 2015)'
_computing_structure_solution 'ShelXS (Sheldrick, 2008)'
_diffrn_ambient_temperature 100
_diffrn_detector 'CCD plate'
_diffrn_detector_area_resol_mean 8.2603
_diffrn_detector_type Onyx
_diffrn_measured_fraction_theta_full 0.998
_diffrn_measured_fraction_theta_max 0.995
_diffrn_measurement_details
;
#__ type_ start__ end____ width___ exp.time_
  1 omega -116.00  -14.00   1.0000    1.0000
omega____ theta____ kappa____ phi______ frames
    -      -44.0566  -77.0000 -180.0000 102

#__ type_ start__ end____ width___ exp.time_
  2 omega -116.00  -14.00   1.0000    1.0000
omega____ theta____ kappa____ phi______ frames
    -      -44.0566  -77.0000  -90.0000 102

#__ type_ start__ end____ width___ exp.time_
  3 omega -116.00  -14.00   1.0000    1.0000
omega____ theta____ kappa____ phi______ frames
    -      -44.0566  -77.0000   90.0000 102

#__ type_ start__ end____ width___ exp.time_
  4 omega -116.00  -14.00   1.0000    1.0000
omega____ theta____ kappa____ phi______ frames
    -      -44.0566  -77.0000    0.0000 102

#__ type_ start__ end____ width___ exp.time_
  5 omega   21.00  115.00   1.0000    1.0000
omega____ theta____ kappa____ phi______ frames
    -       44.0566   38.0000   30.0000 94

#__ type_ start__ end____ width___ exp.time_
  6 omega  -25.00   68.00   1.0000    1.0000
omega____ theta____ kappa____ phi______ frames
    -       44.0566  -57.0000 -180.0000 93

#__ type_ start__ end____ width___ exp.time_
  7 omega   34.00  130.00   1.0000    1.0000
omega____ theta____ kappa____ phi______ frames
    -       44.0566 -178.0000 -150.0000 96

#__ type_ start__ end____ width___ exp.time_
  8 omega   21.00  115.00   1.0000    1.0000
omega____ theta____ kappa____ phi______ frames
    -       44.0566   38.0000 -120.0000 94

#__ type_ start__ end____ width___ exp.time_
  9 omega  -25.00   68.00   1.0000    1.0000
omega____ theta____ kappa____ phi______ frames
    -       44.0566  -57.0000  -60.0000 93

#__ type_ start__ end____ width___ exp.time_
 10 omega   36.00  121.00   1.0000    3.5000
omega____ theta____ kappa____ phi______ frames
    -      108.0049 -125.0000  120.0000 85

#__ type_ start__ end____ width___ exp.time_
 11 omega   78.00  178.00   1.0000    3.5000
omega____ theta____ kappa____ phi______ frames
    -      108.0049   77.0000   30.0000 100

#__ type_ start__ end____ width___ exp.time_
 12 omega   78.00  178.00   1.0000    3.5000
omega____ theta____ kappa____ phi______ frames
    -      108.0049   77.0000  -30.0000 100

#__ type_ start__ end____ width___ exp.time_
 13 omega   78.00  178.00   1.0000    3.5000
omega____ theta____ kappa____ phi______ frames
    -      108.0049   77.0000  -60.0000 100

#__ type_ start__ end____ width___ exp.time_
 14 omega   83.00  177.00   1.0000    3.5000
omega____ theta____ kappa____ phi______ frames
    -      108.0049   61.0000  150.0000 94

#__ type_ start__ end____ width___ exp.time_
 15 omega   83.00  177.00   1.0000    3.5000
omega____ theta____ kappa____ phi______ frames
    -      108.0049   61.0000    0.0000 94

#__ type_ start__ end____ width___ exp.time_
 16 omega   83.00  177.00   1.0000    3.5000
omega____ theta____ kappa____ phi______ frames
    -      108.0049   61.0000 -120.0000 94

#__ type_ start__ end____ width___ exp.time_
 17 omega   78.00  178.00   1.0000    3.5000
omega____ theta____ kappa____ phi______ frames
    -      108.0049   77.0000  120.0000 100

#__ type_ start__ end____ width___ exp.time_
 18 omega   83.00  177.00   1.0000    3.5000
omega____ theta____ kappa____ phi______ frames
    -      108.0049   61.0000   60.0000 94

#__ type_ start__ end____ width___ exp.time_
 19 omega   78.00  178.00   1.0000    3.5000
omega____ theta____ kappa____ phi______ frames
    -      108.0049   77.0000    0.0000 100

#__ type_ start__ end____ width___ exp.time_
 20 omega   83.00  177.00   1.0000    3.5000
omega____ theta____ kappa____ phi______ frames
    -      108.0049   61.0000   90.0000 94

#__ type_ start__ end____ width___ exp.time_
 21 omega   83.00  177.00   1.0000    3.5000
omega____ theta____ kappa____ phi______ frames
    -      108.0049   61.0000  -30.0000 94

#__ type_ start__ end____ width___ exp.time_
 22 omega   79.00  109.00   1.0000    3.5000
omega____ theta____ kappa____ phi______ frames
    -      108.0049  -95.0000 -150.0000 30

#__ type_ start__ end____ width___ exp.time_
 23 omega   84.00  109.00   1.0000    3.5000
omega____ theta____ kappa____ phi______ frames
    -      108.0049   61.0000  120.0000 25

#__ type_ start__ end____ width___ exp.time_
 24 omega  151.00  177.00   1.0000    3.5000
omega____ theta____ kappa____ phi______ frames
    -      108.0049   61.0000  120.0000 26

#__ type_ start__ end____ width___ exp.time_
 25 omega   78.00  104.00   1.0000    3.5000
omega____ theta____ kappa____ phi______ frames
    -      108.0049   77.0000 -150.0000 26

#__ type_ start__ end____ width___ exp.time_
 26 omega   84.00  110.00   1.0000    3.5000
omega____ theta____ kappa____ phi______ frames
    -      108.0049   61.0000 -180.0000 26

#__ type_ start__ end____ width___ exp.time_
 27 omega   84.00  170.00   1.0000    3.5000
omega____ theta____ kappa____ phi______ frames
    -      108.0049   61.0000  -60.0000 86

#__ type_ start__ end____ width___ exp.time_
 28 omega   78.00  177.00   1.0000    3.5000
omega____ theta____ kappa____ phi______ frames
    -      108.0049   77.0000   90.0000 99

#__ type_ start__ end____ width___ exp.time_
 29 omega   83.00  177.00   1.0000    3.5000
omega____ theta____ kappa____ phi______ frames
    -      108.0049   61.0000   30.0000 94

#__ type_ start__ end____ width___ exp.time_
 30 omega  131.00  157.00   1.0000    3.5000
omega____ theta____ kappa____ phi______ frames
    -      108.0049   77.0000   60.0000 26

#__ type_ start__ end____ width___ exp.time_
 31 omega   85.00  112.00   1.0000    3.5000
omega____ theta____ kappa____ phi______ frames
    -      108.0049   45.0000  150.0000 27

#__ type_ start__ end____ width___ exp.time_
 32 omega   36.00  138.00   1.0000    3.5000
omega____ theta____ kappa____ phi______ frames
    -      108.0049  -77.0000  -90.0000 102

#__ type_ start__ end____ width___ exp.time_
 33 omega   78.00  104.00   1.0000    3.5000
omega____ theta____ kappa____ phi______ frames
    -      108.0049   77.0000  -90.0000 26

#__ type_ start__ end____ width___ exp.time_
 34 omega  127.00  153.00   1.0000    3.5000
omega____ theta____ kappa____ phi______ frames
    -      108.0049   77.0000  -90.0000 26

#__ type_ start__ end____ width___ exp.time_
 35 omega   78.00  172.00   1.0000    3.5000
omega____ theta____ kappa____ phi______ frames
    -      108.0049   77.0000 -180.0000 94

#__ type_ start__ end____ width___ exp.time_
 36 omega   83.00  109.00   1.0000    3.5000
omega____ theta____ kappa____ phi______ frames
    -      108.0049   61.0000 -150.0000 26

#__ type_ start__ end____ width___ exp.time_
 37 omega   78.00  104.00   1.0000    3.5000
omega____ theta____ kappa____ phi______ frames
    -      108.0049   77.0000   60.0000 26

#__ type_ start__ end____ width___ exp.time_
 38 omega   83.00  110.00   1.0000    3.5000
omega____ theta____ kappa____ phi______ frames
    -      108.0049   61.0000  -90.0000 27

#__ type_ start__ end____ width___ exp.time_
 39 omega   78.00  105.00   1.0000    3.5000
omega____ theta____ kappa____ phi______ frames
    -      108.0049   77.0000 -120.0000 27

#__ type_ start__ end____ width___ exp.time_
 40 omega   78.00  104.00   1.0000    3.5000
omega____ theta____ kappa____ phi______ frames
    -      108.0049   77.0000  150.0000 26

#__ type_ start__ end____ width___ exp.time_
 41 omega   37.00  138.00   1.0000    3.5000
omega____ theta____ kappa____ phi______ frames
    -      108.0049  -75.0000  118.0000 101
;
_diffrn_measurement_device 'four-circle diffractometer'
_diffrn_measurement_device_type 'Xcalibur, Onyx, Ultra'
_diffrn_measurement_method '\w scans'
_diffrn_orient_matrix_UB_11 -0.0025608000
_diffrn_orient_matrix_UB_12 -0.1076203000
_diffrn_orient_matrix_UB_13 0.0478480000
_diffrn_orient_matrix_UB_21 0.0864054000
_diffrn_orient_matrix_UB_22 -0.0751568000
_diffrn_orient_matrix_UB_23 0.0020703000
_diffrn_orient_matrix_UB_31 0.0390216000
_diffrn_orient_matrix_UB_32 0.1595194000
_diffrn_orient_matrix_UB_33 0.0332560000
_diffrn_radiation_monochromator mirror
_diffrn_radiation_probe x-ray
_diffrn_radiation_type CuK\a
_diffrn_radiation_wavelength 1.54184
_diffrn_reflns_av_R_equivalents 0.0574
_diffrn_reflns_av_unetI/netI 0.0209
_diffrn_reflns_Laue_measured_fraction_full 0.998
_diffrn_reflns_Laue_measured_fraction_max 0.995
_diffrn_reflns_limit_h_max 21
_diffrn_reflns_limit_h_min -21
_diffrn_reflns_limit_k_max 9
_diffrn_reflns_limit_k_min -9
_diffrn_reflns_limit_l_max 34
_diffrn_reflns_limit_l_min -34
_diffrn_reflns_number 33305
_diffrn_reflns_point_group_measured_fraction_full 0.998
_diffrn_reflns_point_group_measured_fraction_max 0.995
_diffrn_reflns_theta_full 67.684
_diffrn_reflns_theta_max 75.691
_diffrn_reflns_theta_min 3.346
_diffrn_source 'sealed X-ray tube'
_diffrn_source_type 'Enhance Ultra (Cu) X-ray Source'
_exptl_absorpt_coefficient_mu 0.837
_exptl_absorpt_correction_T_max 1.00000
_exptl_absorpt_correction_T_min 0.82333
_exptl_absorpt_correction_type multi-scan
_exptl_absorpt_process_details
;
CrysAlisPro, Agilent Technologies,
Version 1.171.37.35 (release 13-08-2014 CrysAlis171 .NET)
(compiled Aug 13 2014,18:06:01)
Empirical absorption correction using spherical harmonics,
 implemented in SCALE3 ABSPACK scaling algorithm.
Empirical absorption correction using spherical harmonics,
 implemented in SCALE3 ABSPACK scaling algorithm.
;
_exptl_crystal_colour 'clear light yellow'
_exptl_crystal_colour_lustre clear
_exptl_crystal_colour_modifier light
_exptl_crystal_colour_primary yellow
_exptl_crystal_density_diffrn 1.414
_exptl_crystal_description plate
_exptl_crystal_F_000 1472
_exptl_crystal_size_max 0.4
_exptl_crystal_size_mid 0.4
_exptl_crystal_size_min 0.1
_refine_diff_density_max 0.265
_refine_diff_density_min -0.259
_refine_diff_density_rms 0.052
_refine_ls_extinction_method none
_refine_ls_goodness_of_fit_ref 1.035
_refine_ls_hydrogen_treatment constr
_refine_ls_matrix_type full
_refine_ls_number_parameters 236
_refine_ls_number_reflns 3424
_refine_ls_number_restraints 0
_refine_ls_restrained_S_all 1.035
_refine_ls_R_factor_all 0.0460
_refine_ls_R_factor_gt 0.0430
_refine_ls_shift/su_max 0.001
_refine_ls_shift/su_mean 0.000
_refine_ls_structure_factor_coef Fsqd
_refine_ls_weighting_details 'w=1/[\s^2^(Fo^2^)+(0.0660P)^2^+2.7483P] where P=(Fo^2^+2Fc^2^)/3'
_refine_ls_weighting_scheme calc
_refine_ls_wR_factor_gt 0.1119
_refine_ls_wR_factor_ref 0.1158
_reflns_Friedel_coverage 0.000
_reflns_number_gt 3159
_reflns_number_total 3424
_reflns_threshold_expression 'I > 2\s(I)'
_cod_data_source_file jo9b03402_si_002.cif
_cod_data_source_block jv-dl4-107a
_cod_original_cell_volume 3300.99(5)
_cod_database_code 4037796
_shelxl_version_number 2013-4
_chemical_oxdiff_formula C15H12N2O4
_shelx_space_group_comment
;
The symmetry employed for this shelxl refinement is uniquely defined
by the following loop, which should always be used as a source of
symmetry information in preference to the above space-group names.
They are only intended as comments.
;
_reflns_odcompleteness_completeness 99.78
_reflns_odcompleteness_iscentric 1
_reflns_odcompleteness_theta 66.97
_olex2_refinement_description
;
1. Fixed Uiso
 At 1.2 times of:
  All C(H) groups, All C(H,H) groups
 At 1.5 times of:
  All C(H,H,H) groups
2.a Secondary CH2 refined with riding coordinates:
 C10(H10A,H10B), C8(H8A,H8B), C9(H9A,H9B)
2.b Aromatic/amide H refined with riding coordinates:
 C5(H5), C15(H15), C4(H4), C3(H3), C2(H2), C18(H18), C16(H16), C19(H19)
2.c Idealised Me refined as rotating group:
 C13(H13A,H13B,H13C)
;
_olex2_date_sample_data_collection 2004-05-08
_olex2_exptl_crystal_mounting_method 'Mounted on a Kyroloop using paratone oil'
_olex2_submission_special_instructions 'No special instructions were received'

loop_
_space_group_symop_operation_xyz
'x, y, z'
'-x+1/2, y, -z'
'x+1/2, y+1/2, z+1/2'
'-x+1, y+1/2, -z+1/2'
'-x, -y, -z'
'x-1/2, -y, z'
'-x+1/2, -y+1/2, -z+1/2'
'x, -y+1/2, z+1/2'

loop_
_atom_site_label
_atom_site_type_symbol
_atom_site_fract_x
_atom_site_fract_y
_atom_site_fract_z
_atom_site_U_iso_or_equiv
_atom_site_adp_type
_atom_site_occupancy
_atom_site_site_symmetry_order
_atom_site_calc_flag
_atom_site_refinement_flags_posn
O2 O 0.08242(6) 0.82151(13) 0.31542(3) 0.0255(2) Uani 1 1 d .
O1 O 0.10081(6) 1.46178(12) 0.21858(4) 0.0285(2) Uani 1 1 d .
N1 N 0.17421(6) 1.01168(13) 0.29048(4) 0.0171(2) Uani 1 1 d .
N2 N 0.19296(6) 1.22093(14) 0.35579(4) 0.0201(2) Uani 1 1 d .
C7 C 0.09054(7) 1.31892(16) 0.23762(5) 0.0194(3) Uani 1 1 d .
C6 C 0.10356(7) 1.14904(16) 0.21101(4) 0.0176(2) Uani 1 1 d .
C1 C 0.14381(7) 0.99955(16) 0.23689(4) 0.0168(2) Uani 1 1 d .
C5 C 0.07531(7) 1.14072(17) 0.15844(5) 0.0207(3) Uani 1 1 d .
H5 H 0.0499 1.2427 0.1402 0.025 Uiso 1 1 calc R
C10 C 0.22928(7) 1.15686(16) 0.31561(4) 0.0189(3) Uani 1 1 d .
H10A H 0.2856 1.1107 0.3298 0.023 Uiso 1 1 calc R
H10B H 0.2319 1.2544 0.2914 0.023 Uiso 1 1 calc R
C8 C 0.06249(8) 1.31403(17) 0.28669(5) 0.0207(3) Uani 1 1 d .
H8A H 0.0405 1.1930 0.2905 0.025 Uiso 1 1 calc R
H8B H 0.0168 1.4005 0.2839 0.025 Uiso 1 1 calc R
C11 C 0.13273(7) 0.94199(16) 0.32349(4) 0.0184(2) Uani 1 1 d .
C15 C 0.30461(8) 1.0355(2) 0.43298(5) 0.0273(3) Uani 1 1 d .
H15 H 0.3117 1.1597 0.4274 0.033 Uiso 1 1 calc R
C4 C 0.08410(8) 0.98429(18) 0.13258(5) 0.0231(3) Uani 1 1 d .
H4 H 0.0639 0.9789 0.0969 0.028 Uiso 1 1 calc R
C14 C 0.23196(8) 0.94985(18) 0.40821(4) 0.0225(3) Uani 1 1 d .
C3 C 0.12251(8) 0.83534(17) 0.15899(5) 0.0225(3) Uani 1 1 d .
H3 H 0.1278 0.7279 0.1413 0.027 Uiso 1 1 calc R
C9 C 0.13012(8) 1.35815(17) 0.33523(5) 0.0223(3) Uani 1 1 d .
H9A H 0.1592 1.4672 0.3283 0.027 Uiso 1 1 calc R
H9B H 0.1022 1.3892 0.3622 0.027 Uiso 1 1 calc R
N3 N 0.41957(10) 0.6603(2) 0.50946(5) 0.0459(4) Uani 1 1 d .
C2 C 0.15321(7) 0.84347(16) 0.21122(5) 0.0193(3) Uani 1 1 d .
H2 H 0.1804 0.7428 0.2292 0.023 Uiso 1 1 calc R
C12 C 0.16122(7) 1.05206(17) 0.37296(5) 0.0201(3) Uani 1 1 d .
C13 C 0.09079(8) 1.07766(19) 0.39896(5) 0.0267(3) Uani 1 1 d .
H13A H 0.1087 1.1578 0.4281 0.040 Uiso 1 1 calc GR
H13B H 0.0752 0.9612 0.4105 0.040 Uiso 1 1 calc GR
H13C H 0.0433 1.1304 0.3750 0.040 Uiso 1 1 calc GR
O3 O 0.48374(9) 0.7398(2) 0.52912(5) 0.0606(4) Uani 1 1 d .
C18 C 0.28452(10) 0.6702(2) 0.44844(5) 0.0332(3) Uani 1 1 d .
H18 H 0.2784 0.5455 0.4537 0.040 Uiso 1 1 calc R
C17 C 0.35509(9) 0.7600(2) 0.47302(5) 0.0336(3) Uani 1 1 d .
C16 C 0.36684(9) 0.9400(2) 0.46581(5) 0.0331(3) Uani 1 1 d .
H16 H 0.4164 0.9978 0.4829 0.040 Uiso 1 1 calc R
C19 C 0.22279(9) 0.76653(19) 0.41595(5) 0.0267(3) Uani 1 1 d .
H19 H 0.1737 0.7073 0.3988 0.032 Uiso 1 1 calc R
O4 O 0.40533(10) 0.5054(2) 0.51892(5) 0.0650(4) Uani 1 1 d .

loop_
_atom_site_aniso_label
_atom_site_aniso_U_11
_atom_site_aniso_U_22
_atom_site_aniso_U_33
_atom_site_aniso_U_23
_atom_site_aniso_U_13
_atom_site_aniso_U_12
O2 0.0267(5) 0.0260(5) 0.0229(5) 0.0023(3) 0.0044(4) -0.0091(4)
O1 0.0369(5) 0.0175(4) 0.0327(5) 0.0033(4) 0.0117(4) -0.0001(4)
N1 0.0164(5) 0.0168(5) 0.0178(5) 0.0008(4) 0.0036(4) -0.0013(4)
N2 0.0205(5) 0.0192(5) 0.0205(5) -0.0007(4) 0.0046(4) -0.0010(4)
C7 0.0155(5) 0.0179(6) 0.0233(6) 0.0020(4) 0.0022(4) 0.0011(4)
C6 0.0147(5) 0.0175(6) 0.0213(6) 0.0015(4) 0.0056(4) -0.0015(4)
C1 0.0142(5) 0.0187(6) 0.0181(5) 0.0009(4) 0.0049(4) -0.0018(4)
C5 0.0186(6) 0.0223(6) 0.0212(6) 0.0047(5) 0.0049(4) 0.0020(4)
C10 0.0160(5) 0.0199(6) 0.0202(6) -0.0001(4) 0.0034(4) -0.0028(4)
C8 0.0200(6) 0.0198(6) 0.0225(6) -0.0003(5) 0.0054(5) 0.0033(4)
C11 0.0168(5) 0.0192(6) 0.0186(5) 0.0034(4) 0.0031(4) 0.0004(4)
C15 0.0268(6) 0.0320(7) 0.0214(6) -0.0019(5) 0.0025(5) 0.0044(5)
C4 0.0229(6) 0.0280(7) 0.0181(6) 0.0000(5) 0.0046(4) 0.0015(5)
C14 0.0252(6) 0.0279(6) 0.0149(5) -0.0002(5) 0.0061(5) 0.0040(5)
C3 0.0235(6) 0.0224(6) 0.0221(6) -0.0037(5) 0.0068(5) 0.0013(5)
C9 0.0244(6) 0.0193(6) 0.0225(6) -0.0026(5) 0.0042(5) 0.0012(5)
N3 0.0537(9) 0.0600(10) 0.0230(6) 0.0047(6) 0.0074(6) 0.0340(8)
C2 0.0173(5) 0.0178(6) 0.0226(6) 0.0011(4) 0.0047(4) 0.0005(4)
C12 0.0205(6) 0.0216(6) 0.0185(5) 0.0008(5) 0.0052(4) -0.0003(5)
C13 0.0253(6) 0.0325(7) 0.0244(6) 0.0026(5) 0.0100(5) 0.0021(5)
O3 0.0502(8) 0.0819(10) 0.0389(7) 0.0008(7) -0.0102(6) 0.0324(7)
C18 0.0478(9) 0.0321(7) 0.0228(6) 0.0057(5) 0.0146(6) 0.0139(6)
C17 0.0382(8) 0.0462(9) 0.0163(6) 0.0037(6) 0.0064(5) 0.0219(7)
C16 0.0288(7) 0.0471(9) 0.0208(6) -0.0032(6) 0.0014(5) 0.0098(6)
C19 0.0335(7) 0.0283(7) 0.0197(6) 0.0015(5) 0.0092(5) 0.0035(6)
O4 0.0803(11) 0.0610(9) 0.0491(8) 0.0223(7) 0.0072(7) 0.0369(8)

loop_
_atom_type_symbol
_atom_type_description
_atom_type_scat_dispersion_real
_atom_type_scat_dispersion_imag
_atom_type_scat_source
C C 0.0181 0.0091 'International Tables Vol C Tables 4.2.6.8 and 6.1.1.4'
H H 0.0000 0.0000 'International Tables Vol C Tables 4.2.6.8 and 6.1.1.4'
N N 0.0311 0.0180 'International Tables Vol C Tables 4.2.6.8 and 6.1.1.4'
O O 0.0492 0.0322 'International Tables Vol C Tables 4.2.6.8 and 6.1.1.4'

loop_
_geom_angle_atom_site_label_1
_geom_angle_atom_site_label_2
_geom_angle_atom_site_label_3
_geom_angle
C1 N1 C10 123.17(9)
C11 N1 C1 122.52(10)
C11 N1 C10 109.51(9)
C10 N2 C9 109.39(9)
C10 N2 C12 101.88(9)
C9 N2 C12 115.45(9)
O1 C7 C6 118.75(11)
O1 C7 C8 120.14(11)
C6 C7 C8 121.08(10)
C1 C6 C7 122.49(11)
C5 C6 C7 118.69(11)
C5 C6 C1 118.82(11)
C6 C1 N1 118.18(10)
C2 C1 N1 120.87(10)
C2 C1 C6 120.94(11)
C6 C5 H5 119.8
C4 C5 C6 120.42(11)
C4 C5 H5 119.8
N1 C10 H10A 110.7
N1 C10 H10B 110.7
N2 C10 N1 105.09(9)
N2 C10 H10A 110.7
N2 C10 H10B 110.7
H10A C10 H10B 108.8
C7 C8 H8A 108.5
C7 C8 H8B 108.5
C7 C8 C9 115.19(10)
H8A C8 H8B 107.5
C9 C8 H8A 108.5
C9 C8 H8B 108.5
O2 C11 N1 127.15(11)
O2 C11 C12 126.99(11)
N1 C11 C12 105.83(10)
C14 C15 H15 119.8
C16 C15 H15 119.8
C16 C15 C14 120.32(14)
C5 C4 H4 120.0
C5 C4 C3 120.04(11)
C3 C4 H4 120.0
C15 C14 C12 121.68(12)
C15 C14 C19 119.37(12)
C19 C14 C12 118.95(12)
C4 C3 H3 119.9
C2 C3 C4 120.17(11)
C2 C3 H3 119.9
N2 C9 C8 118.74(10)
N2 C9 H9A 107.6
N2 C9 H9B 107.6
C8 C9 H9A 107.6
C8 C9 H9B 107.6
H9A C9 H9B 107.1
O3 N3 C17 117.93(16)
O4 N3 O3 124.04(15)
O4 N3 C17 118.02(17)
C1 C2 C3 119.56(11)
C1 C2 H2 120.2
C3 C2 H2 120.2
N2 C12 C11 103.47(9)
N2 C12 C14 109.69(10)
N2 C12 C13 114.57(10)
C14 C12 C11 107.94(10)
C13 C12 C11 111.11(10)
C13 C12 C14 109.73(10)
C12 C13 H13A 109.5
C12 C13 H13B 109.5
C12 C13 H13C 109.5
H13A C13 H13B 109.5
H13A C13 H13C 109.5
H13B C13 H13C 109.5
C17 C18 H18 120.8
C17 C18 C19 118.35(14)
C19 C18 H18 120.8
C18 C17 N3 118.76(15)
C16 C17 N3 118.65(15)
C16 C17 C18 122.58(13)
C15 C16 H16 120.7
C17 C16 C15 118.64(14)
C17 C16 H16 120.7
C14 C19 H19 119.6
C18 C19 C14 120.73(14)
C18 C19 H19 119.6

loop_
_geom_bond_atom_site_label_1
_geom_bond_atom_site_label_2
_geom_bond_distance
O2 C11 1.2147(15)
O1 C7 1.2154(16)
N1 C1 1.4268(15)
N1 C10 1.4778(15)
N1 C11 1.3666(15)
N2 C10 1.4570(15)
N2 C9 1.4770(16)
N2 C12 1.4862(16)
C7 C6 1.5017(16)
C7 C8 1.5219(17)
C6 C1 1.4009(16)
C6 C5 1.3959(17)
C1 C2 1.3865(17)
C5 H5 0.9500
C5 C4 1.3890(18)
C10 H10A 0.9900
C10 H10B 0.9900
C8 H8A 0.9900
C8 H8B 0.9900
C8 C9 1.5521(17)
C11 C12 1.5504(17)
C15 H15 0.9500
C15 C14 1.3942(19)
C15 C16 1.3925(19)
C4 H4 0.9500
C4 C3 1.3927(18)
C14 C12 1.5338(17)
C14 C19 1.3974(19)
C3 H3 0.9500
C3 C2 1.3914(17)
C9 H9A 0.9900
C9 H9B 0.9900
N3 O3 1.230(2)
N3 C17 1.4768(18)
N3 O4 1.220(2)
C2 H2 0.9500
C12 C13 1.5292(17)
C13 H13A 0.9800
C13 H13B 0.9800
C13 H13C 0.9800
C18 H18 0.9500
C18 C17 1.381(2)
C18 C19 1.387(2)
C17 C16 1.378(2)
C16 H16 0.9500
C19 H19 0.9500

loop_
_geom_torsion_atom_site_label_1
_geom_torsion_atom_site_label_2
_geom_torsion_atom_site_label_3
_geom_torsion_atom_site_label_4
_geom_torsion
O2 C11 C12 N2 -157.06(12)
O2 C11 C12 C14 86.72(14)
O2 C11 C12 C13 -33.64(17)
O1 C7 C6 C1 138.40(12)
O1 C7 C6 C5 -40.82(16)
O1 C7 C8 C9 -76.26(15)
N1 C1 C2 C3 179.64(11)
N1 C11 C12 N2 21.34(12)
N1 C11 C12 C14 -94.88(11)
N1 C11 C12 C13 144.76(10)
C7 C6 C1 N1 -0.81(16)
C7 C6 C1 C2 178.61(10)
C7 C6 C5 C4 -178.17(11)
C7 C8 C9 N2 -75.46(14)
C6 C7 C8 C9 105.61(13)
C6 C1 C2 C3 0.24(17)
C6 C5 C4 C3 -1.08(18)
C1 N1 C10 N2 131.64(11)
C1 N1 C11 O2 23.68(19)
C1 N1 C11 C12 -154.72(10)
C1 C6 C5 C4 2.58(17)
C5 C6 C1 N1 178.42(10)
C5 C6 C1 C2 -2.17(17)
C5 C4 C3 C2 -0.89(19)
C10 N1 C1 C6 -53.52(15)
C10 N1 C1 C2 127.06(12)
C10 N1 C11 O2 179.76(12)
C10 N1 C11 C12 1.37(12)
C10 N2 C9 C8 51.27(14)
C10 N2 C12 C11 -35.13(11)
C10 N2 C12 C14 79.84(11)
C10 N2 C12 C13 -156.24(10)
C8 C7 C6 C1 -43.44(16)
C8 C7 C6 C5 137.33(12)
C11 N1 C1 C6 99.32(13)
C11 N1 C1 C2 -80.09(14)
C11 N1 C10 N2 -24.26(12)
C15 C14 C12 N2 20.57(15)
C15 C14 C12 C11 132.65(12)
C15 C14 C12 C13 -106.12(13)
C15 C14 C19 C18 0.93(19)
C4 C3 C2 C1 1.31(18)
C14 C15 C16 C17 0.3(2)
C9 N2 C10 N1 -86.14(11)
C9 N2 C12 C11 83.28(11)
C9 N2 C12 C14 -161.75(10)
C9 N2 C12 C13 -37.83(14)
N3 C17 C16 C15 -177.46(12)
C12 N2 C10 N1 36.51(11)
C12 N2 C9 C8 -62.88(14)
C12 C14 C19 C18 -178.49(11)
O3 N3 C17 C18 176.45(13)
O3 N3 C17 C16 -5.1(2)
C18 C17 C16 C15 0.9(2)
C17 C18 C19 C14 0.16(19)
C16 C15 C14 C12 178.27(11)
C16 C15 C14 C19 -1.14(19)
C19 C14 C12 N2 -160.02(11)
C19 C14 C12 C11 -47.94(14)
C19 C14 C12 C13 73.29(14)
C19 C18 C17 N3 177.26(12)
C19 C18 C17 C16 -1.1(2)
O4 N3 C17 C18 -4.9(2)
O4 N3 C17 C16 173.51(14)
